data_7157508
loop_
_publ_author_name
'Banerjee, Indrani'
'Sagar, Shweta'
'Panda, Tarun K.'

_publ_section_title
;
 Calcium mediated efficient synthesis of N-arylamidines from organic
 nitriles and amines.
;
_journal_issue 22
_journal_name_full 'Organic &amp; biomolecular chemistry'
_journal_page_first 4231
_journal_page_last 4237
_journal_paper_doi 10.1039/d0ob00805b
_journal_volume 18
_journal_year 2020
_chemical_formula_moiety 'C21 H29 N3'
_chemical_formula_sum 'C21 H29 N3'
_chemical_formula_weight 323.48
_space_group_crystal_system monoclinic
_space_group_IT_number 14
_space_group_name_Hall '-P 2yn'
_space_group_name_H-M_alt 'P 1 21/n 1'
_atom_sites_solution_hydrogens geom
_atom_sites_solution_primary direct
_atom_sites_solution_secondary difmap
_audit_update_record
;
2020-04-18 deposited with the CCDC.	2020-05-18 downloaded from the CCDC.
;
_cell_angle_alpha 90.0000
_cell_angle_beta 93.693(4)
_cell_angle_gamma 90.0000
_cell_formula_units_Z 4
_cell_length_a 8.5523(11)
_cell_length_b 10.6764(14)
_cell_length_c 20.418(3)
_cell_measurement_reflns_used 3337
_cell_measurement_temperature 113
_cell_measurement_theta_max 27.50
_cell_measurement_theta_min 3.10
_cell_volume 1860.5(4)
_computing_cell_refinement 'CrystalClear-SM Expert 2.1 b45'
_computing_data_collection 'CrystalClear-SM Expert 2.1 b45 (Rigaku, 2015)'
_computing_data_reduction 'CrystalClear-SM Expert 2.1 b45'
_computing_molecular_graphics 'CrystalStructure 4.2.4'
_computing_publication_material 'CrystalStructure 4.2.4 (Rigaku, 2016)'
_computing_structure_refinement 'SHELXL Version 2016/4 (Sheldrick, 2008)'
_computing_structure_solution 'Il Milione (Burla, et al., 2007)'
_diffrn_ambient_temperature 113
_diffrn_detector_area_resol_mean 5.814
_diffrn_measured_fraction_theta_full 0.998
_diffrn_measured_fraction_theta_max 0.997
_diffrn_measurement_device_type 'Rigaku XtaLAB P200'
_diffrn_measurement_method \w
_diffrn_radiation_type 'Mo K\a'
_diffrn_radiation_wavelength 0.71075
_diffrn_reflns_av_R_equivalents 0.0417
_diffrn_reflns_Laue_measured_fraction_full 0.998
_diffrn_reflns_Laue_measured_fraction_max 0.997
_diffrn_reflns_limit_h_max 11
_diffrn_reflns_limit_h_min -11
_diffrn_reflns_limit_k_max 13
_diffrn_reflns_limit_k_min -13
_diffrn_reflns_limit_l_max 26
_diffrn_reflns_limit_l_min -26
_diffrn_reflns_number 21956
_diffrn_reflns_point_group_measured_fraction_full 0.998
_diffrn_reflns_point_group_measured_fraction_max 0.997
_diffrn_reflns_theta_full 25.242
_diffrn_reflns_theta_max 27.545
_diffrn_reflns_theta_min 3.056
_diffrn_standards_number 0
_exptl_absorpt_coefficient_mu 0.068
_exptl_absorpt_correction_T_max 0.994
_exptl_absorpt_correction_T_min 0.915
_exptl_absorpt_correction_type multi-scan
_exptl_absorpt_process_details 'REQAB (Rigaku, 1998)'
_exptl_crystal_colour colorless
_exptl_crystal_density_diffrn 1.155
_exptl_crystal_density_method 'not measured'
_exptl_crystal_description block
_exptl_crystal_F_000 704.00
_exptl_crystal_size_max 0.130
_exptl_crystal_size_mid 0.110
_exptl_crystal_size_min 0.090
_refine_diff_density_max 0.25
_refine_diff_density_min -0.25
_refine_ls_extinction_method none
_refine_ls_goodness_of_fit_ref 1.065
_refine_ls_hydrogen_treatment constr
_refine_ls_number_parameters 223
_refine_ls_number_reflns 4271
_refine_ls_number_restraints 0
_refine_ls_R_factor_all 0.0600
_refine_ls_R_factor_gt 0.0426
_refine_ls_shift/su_max 0.000
_refine_ls_structure_factor_coef Fsqd
_refine_ls_weighting_details 'w = 1/[\s^2^(Fo^2^)+(0.0640P)^2^+0.2469P] where P=(Fo^2^+2Fc^2^)/3'
_refine_ls_weighting_scheme calc
_refine_ls_wR_factor_gt 0.1073
_refine_ls_wR_factor_ref 0.1149
_reflns_Friedel_coverage 0.000
_reflns_number_gt 3295
_reflns_number_total 4271
_reflns_threshold_expression F^2^>2.0\s(F^2^)
_cod_data_source_file d0ob00805b2.cif
_cod_data_source_block 3j
_cod_depositor_comments 'Adding full bibliography for 7157506--7157509.cif.'
_cod_database_code 7157508

loop_
_space_group_symop_id
_space_group_symop_operation_xyz
1 +X,+Y,+Z
2 1/2-X,1/2+Y,1/2-Z
3 -X,-Y,-Z
4 -1/2+X,-1/2-Y,-1/2+Z

loop_
_atom_site_label
_atom_site_type_symbol
_atom_site_fract_x
_atom_site_fract_y
_atom_site_fract_z
_atom_site_U_iso_or_equiv
_atom_site_adp_type
_atom_site_occupancy
_atom_site_site_symmetry_order
_atom_site_calc_flag
_atom_site_refinement_flags_posn
_atom_site_refinement_flags_adp
_atom_site_refinement_flags_occupancy
_atom_site_disorder_assembly
_atom_site_disorder_group
N1 N 0.22536(11) 0.06795(9) 0.74464(5) 0.0164(2) Uani 1 1 d . . . . .
N2 N 0.14887(12) 0.27947(9) 0.74261(5) 0.0206(2) Uani 1 1 d . . . . .
H2A H 0.207499 0.297412 0.778378 0.025 Uiso 1 1 calc R U . . .
H2B H 0.092104 0.338372 0.722469 0.025 Uiso 1 1 calc R U . . .
N3 N -0.27020(13) 0.05094(10) 0.49581(5) 0.0229(2) Uani 1 1 d . . . . .
C1 C 0.32376(13) 0.08901(10) 0.80205(5) 0.0158(2) Uani 1 1 d . . . . .
C2 C 0.27561(14) 0.04342(10) 0.86268(6) 0.0168(2) Uani 1 1 d . . . . .
C3 C 0.37623(15) 0.05915(11) 0.91865(6) 0.0211(3) Uani 1 1 d . . . . .
H3 H 0.345315 0.029306 0.959700 0.025 Uiso 1 1 calc R U . . .
C4 C 0.52053(15) 0.11752(12) 0.91553(6) 0.0228(3) Uani 1 1 d . . . . .
H4 H 0.586277 0.129363 0.954339 0.027 Uiso 1 1 calc R U . . .
C5 C 0.56835(14) 0.15845(11) 0.85566(6) 0.0204(3) Uani 1 1 d . . . . .
H5 H 0.668045 0.197078 0.853849 0.024 Uiso 1 1 calc R U . . .
C6 C 0.47359(13) 0.14431(11) 0.79793(6) 0.0171(2) Uani 1 1 d . . . . .
C7 C 0.11750(14) -0.02057(11) 0.86486(6) 0.0194(3) Uani 1 1 d . . . . .
H7 H 0.097906 -0.065802 0.822236 0.023 Uiso 1 1 calc R U . . .
C8 C -0.01581(15) 0.07393(12) 0.86976(7) 0.0273(3) Uani 1 1 d . . . . .
H8A H -0.011534 0.135841 0.834487 0.033 Uiso 1 1 calc R U . . .
H8B H -0.004705 0.116458 0.912339 0.033 Uiso 1 1 calc R U . . .
H8C H -0.116570 0.029983 0.865591 0.033 Uiso 1 1 calc R U . . .
C9 C 0.11235(16) -0.11853(13) 0.91932(7) 0.0299(3) Uani 1 1 d . . . . .
H9A H 0.013055 -0.164438 0.914436 0.036 Uiso 1 1 calc R U . . .
H9B H 0.120968 -0.076754 0.962141 0.036 Uiso 1 1 calc R U . . .
H9C H 0.199733 -0.177187 0.916293 0.036 Uiso 1 1 calc R U . . .
C10 C 0.53129(14) 0.17957(11) 0.73128(6) 0.0192(3) Uani 1 1 d . . . . .
H10 H 0.440148 0.214334 0.703986 0.023 Uiso 1 1 calc R U . . .
C11 C 0.58714(17) 0.06135(13) 0.69681(7) 0.0296(3) Uani 1 1 d . . . . .
H11A H 0.502391 -0.000558 0.693691 0.036 Uiso 1 1 calc R U . . .
H11B H 0.678007 0.026117 0.722098 0.036 Uiso 1 1 calc R U . . .
H11C H 0.616667 0.083092 0.652633 0.036 Uiso 1 1 calc R U . . .
C12 C 0.66032(15) 0.27862(13) 0.73474(7) 0.0271(3) Uani 1 1 d . . . . .
H12A H 0.754504 0.244415 0.758114 0.032 Uiso 1 1 calc R U . . .
H12B H 0.624757 0.352421 0.758147 0.032 Uiso 1 1 calc R U . . .
H12C H 0.684524 0.302611 0.690184 0.032 Uiso 1 1 calc R U . . .
C13 C 0.14596(13) 0.16012(10) 0.71832(5) 0.0153(2) Uani 1 1 d . . . . .
C14 C 0.04005(13) 0.13597(11) 0.65907(5) 0.0156(2) Uani 1 1 d . . . . .
C15 C -0.02980(13) 0.23069(11) 0.62008(6) 0.0173(2) Uani 1 1 d . . . . .
H15 H -0.009071 0.315659 0.631402 0.021 Uiso 1 1 calc R U . . .
C16 C -0.12856(14) 0.20408(11) 0.56531(6) 0.0184(3) Uani 1 1 d . . . . .
H16 H -0.172633 0.270823 0.539468 0.022 Uiso 1 1 calc R U . . .
C17 C -0.16446(13) 0.07912(11) 0.54745(6) 0.0174(2) Uani 1 1 d . . . . .
C18 C -0.09015(13) -0.01610(11) 0.58578(6) 0.0184(3) Uani 1 1 d . . . . .
H18 H -0.108424 -0.101263 0.574178 0.022 Uiso 1 1 calc R U . . .
C19 C 0.00853(13) 0.01210(11) 0.63977(6) 0.0173(2) Uani 1 1 d . . . . .
H19 H 0.056565 -0.054343 0.664620 0.021 Uiso 1 1 calc R U . . .
C20 C -0.32363(16) 0.14854(13) 0.45027(6) 0.0267(3) Uani 1 1 d . . . . .
H20A H -0.233803 0.183385 0.428992 0.032 Uiso 1 1 calc R U . . .
H20B H -0.374736 0.215023 0.474173 0.032 Uiso 1 1 calc R U . . .
H20C H -0.398443 0.113150 0.416898 0.032 Uiso 1 1 calc R U . . .
C21 C -0.29472(15) -0.07866(12) 0.47606(6) 0.0247(3) Uani 1 1 d . . . . .
H21A H -0.196521 -0.113544 0.461795 0.030 Uiso 1 1 calc R U . . .
H21B H -0.375326 -0.082644 0.439759 0.030 Uiso 1 1 calc R U . . .
H21C H -0.328873 -0.127209 0.513284 0.030 Uiso 1 1 calc R U . . .

loop_
_atom_site_aniso_label
_atom_site_aniso_U_11
_atom_site_aniso_U_22
_atom_site_aniso_U_33
_atom_site_aniso_U_23
_atom_site_aniso_U_13
_atom_site_aniso_U_12
N1 0.0179(5) 0.0165(5) 0.0148(5) 0.0008(4) 0.0006(4) 0.0005(4)
N2 0.0253(5) 0.0156(5) 0.0201(5) -0.0017(4) -0.0054(4) 0.0030(4)
N3 0.0263(6) 0.0198(5) 0.0218(5) 0.0001(4) -0.0057(4) -0.0011(4)
C1 0.0178(5) 0.0118(5) 0.0176(6) -0.0018(4) 0.0003(4) 0.0034(4)
C2 0.0199(6) 0.0126(5) 0.0179(6) -0.0007(4) 0.0019(4) 0.0034(5)
C3 0.0280(7) 0.0188(6) 0.0167(6) 0.0013(5) 0.0013(5) 0.0052(5)
C4 0.0254(6) 0.0225(6) 0.0195(6) -0.0017(5) -0.0060(5) 0.0039(5)
C5 0.0171(5) 0.0194(6) 0.0242(6) -0.0017(5) -0.0014(5) 0.0021(5)
C6 0.0186(6) 0.0132(5) 0.0195(6) -0.0007(4) 0.0014(4) 0.0036(5)
C7 0.0228(6) 0.0173(6) 0.0183(6) 0.0003(5) 0.0031(5) 0.0000(5)
C8 0.0217(6) 0.0257(7) 0.0350(7) 0.0008(6) 0.0049(5) 0.0009(5)
C9 0.0301(7) 0.0289(7) 0.0312(7) 0.0103(6) 0.0056(6) -0.0021(6)
C10 0.0180(6) 0.0198(6) 0.0202(6) 0.0013(5) 0.0030(5) 0.0025(5)
C11 0.0365(8) 0.0264(7) 0.0272(7) -0.0018(5) 0.0127(6) 0.0034(6)
C12 0.0225(6) 0.0280(7) 0.0314(7) 0.0015(6) 0.0072(5) -0.0026(6)
C13 0.0156(5) 0.0157(5) 0.0151(5) 0.0006(4) 0.0046(4) -0.0012(4)
C14 0.0158(5) 0.0163(6) 0.0149(5) 0.0009(4) 0.0034(4) 0.0005(5)
C15 0.0197(6) 0.0141(5) 0.0183(6) 0.0001(4) 0.0027(5) -0.0007(5)
C16 0.0200(6) 0.0172(6) 0.0180(6) 0.0034(5) 0.0010(5) 0.0027(5)
C17 0.0172(5) 0.0199(6) 0.0153(5) 0.0000(5) 0.0033(4) -0.0008(5)
C18 0.0208(6) 0.0147(6) 0.0198(6) -0.0009(5) 0.0028(5) -0.0013(5)
C19 0.0195(6) 0.0157(6) 0.0169(6) 0.0030(4) 0.0025(5) 0.0016(5)
C20 0.0291(7) 0.0267(7) 0.0231(7) 0.0010(5) -0.0081(5) 0.0005(6)
C21 0.0257(6) 0.0234(6) 0.0245(6) -0.0029(5) -0.0019(5) -0.0045(5)

loop_
_atom_type_symbol
_atom_type_description
_atom_type_scat_dispersion_real
_atom_type_scat_dispersion_imag
_atom_type_scat_source
H H 0.0000 0.0000
;
International Tables for Crystallography
(Vol. C, Table 6.1.1.4)
;
N N 0.0061 0.0033
;
International Tables for Crystallography
(Vol. C, Tables 4.2.6.8 and 6.1.1.4)
;
C C 0.0033 0.0016
;
International Tables for Crystallography
(Vol. C, Tables 4.2.6.8 and 6.1.1.4)
;

loop_
_geom_angle_atom_site_label_1
_geom_angle_atom_site_label_2
_geom_angle_atom_site_label_3
_geom_angle
_geom_angle_site_symmetry_1
_geom_angle_site_symmetry_3
_geom_angle_publ_flag
C13 N1 C1 119.43(10) . . ?
C13 N2 H2A 120.0 . . ?
C13 N2 H2B 120.0 . . ?
H2A N2 H2B 120.0 . . ?
C17 N3 C20 119.86(10) . . ?
C17 N3 C21 119.77(10) . . ?
C20 N3 C21 118.18(10) . . ?
C2 C1 N1 118.58(10) . . ?
C2 C1 C6 120.64(10) . . ?
N1 C1 C6 120.53(10) . . ?
C3 C2 C1 118.41(11) . . ?
C3 C2 C7 122.24(10) . . ?
C1 C2 C7 119.34(10) . . ?
C4 C3 C2 121.32(11) . . ?
C4 C3 H3 119.3 . . ?
C2 C3 H3 119.3 . . ?
C5 C4 C3 119.76(11) . . ?
C5 C4 H4 120.1 . . ?
C3 C4 H4 120.1 . . ?
C4 C5 C6 121.56(11) . . ?
C4 C5 H5 119.2 . . ?
C6 C5 H5 119.2 . . ?
C5 C6 C1 118.23(11) . . ?
C5 C6 C10 121.59(11) . . ?
C1 C6 C10 120.09(10) . . ?
C2 C7 C9 113.36(10) . . ?
C2 C7 C8 111.96(10) . . ?
C9 C7 C8 110.29(10) . . ?
C2 C7 H7 106.9 . . ?
C9 C7 H7 106.9 . . ?
C8 C7 H7 106.9 . . ?
C7 C8 H8A 109.5 . . ?
C7 C8 H8B 109.5 . . ?
H8A C8 H8B 109.5 . . ?
C7 C8 H8C 109.5 . . ?
H8A C8 H8C 109.5 . . ?
H8B C8 H8C 109.5 . . ?
C7 C9 H9A 109.5 . . ?
C7 C9 H9B 109.5 . . ?
H9A C9 H9B 109.5 . . ?
C7 C9 H9C 109.5 . . ?
H9A C9 H9C 109.5 . . ?
H9B C9 H9C 109.5 . . ?
C6 C10 C12 113.85(10) . . ?
C6 C10 C11 109.53(10) . . ?
C12 C10 C11 110.19(10) . . ?
C6 C10 H10 107.7 . . ?
C12 C10 H10 107.7 . . ?
C11 C10 H10 107.7 . . ?
C10 C11 H11A 109.5 . . ?
C10 C11 H11B 109.5 . . ?
H11A C11 H11B 109.5 . . ?
C10 C11 H11C 109.5 . . ?
H11A C11 H11C 109.5 . . ?
H11B C11 H11C 109.5 . . ?
C10 C12 H12A 109.5 . . ?
C10 C12 H12B 109.5 . . ?
H12A C12 H12B 109.5 . . ?
C10 C12 H12C 109.5 . . ?
H12A C12 H12C 109.5 . . ?
H12B C12 H12C 109.5 . . ?
N1 C13 N2 124.20(10) . . ?
N1 C13 C14 118.84(10) . . ?
N2 C13 C14 116.93(10) . . ?
C15 C14 C19 117.09(10) . . ?
C15 C14 C13 123.64(10) . . ?
C19 C14 C13 119.26(10) . . ?
C16 C15 C14 121.81(11) . . ?
C16 C15 H15 119.1 . . ?
C14 C15 H15 119.1 . . ?
C15 C16 C17 120.86(11) . . ?
C15 C16 H16 119.6 . . ?
C17 C16 H16 119.6 . . ?
N3 C17 C18 121.19(11) . . ?
N3 C17 C16 121.69(11) . . ?
C18 C17 C16 117.10(11) . . ?
C19 C18 C17 121.19(11) . . ?
C19 C18 H18 119.4 . . ?
C17 C18 H18 119.4 . . ?
C18 C19 C14 121.87(11) . . ?
C18 C19 H19 119.1 . . ?
C14 C19 H19 119.1 . . ?
N3 C20 H20A 109.5 . . ?
N3 C20 H20B 109.5 . . ?
H20A C20 H20B 109.5 . . ?
N3 C20 H20C 109.5 . . ?
H20A C20 H20C 109.5 . . ?
H20B C20 H20C 109.5 . . ?
N3 C21 H21A 109.5 . . ?
N3 C21 H21B 109.5 . . ?
H21A C21 H21B 109.5 . . ?
N3 C21 H21C 109.5 . . ?
H21A C21 H21C 109.5 . . ?
H21B C21 H21C 109.5 . . ?

loop_
_geom_bond_atom_site_label_1
_geom_bond_atom_site_label_2
_geom_bond_distance
_geom_bond_site_symmetry_2
_geom_bond_publ_flag
N1 C13 1.2928(15) . ?
N1 C1 1.4163(15) . ?
N2 C13 1.3670(15) . ?
N2 H2A 0.8800 . ?
N2 H2B 0.8800 . ?
N3 C17 1.3773(15) . ?
N3 C20 1.4507(16) . ?
N3 C21 1.4526(16) . ?
C1 C2 1.4160(16) . ?
C1 C6 1.4182(16) . ?
C2 C3 1.3957(17) . ?
C2 C7 1.5182(17) . ?
C3 C4 1.3876(18) . ?
C3 H3 0.9500 . ?
C4 C5 1.3846(18) . ?
C4 H4 0.9500 . ?
C5 C6 1.3949(17) . ?
C5 H5 0.9500 . ?
C6 C10 1.5243(16) . ?
C7 C9 1.5293(17) . ?
C7 C8 1.5305(17) . ?
C7 H7 1.0000 . ?
C8 H8A 0.9800 . ?
C8 H8B 0.9800 . ?
C8 H8C 0.9800 . ?
C9 H9A 0.9800 . ?
C9 H9B 0.9800 . ?
C9 H9C 0.9800 . ?
C10 C12 1.5268(17) . ?
C10 C11 1.5362(17) . ?
C10 H10 1.0000 . ?
C11 H11A 0.9800 . ?
C11 H11B 0.9800 . ?
C11 H11C 0.9800 . ?
C12 H12A 0.9800 . ?
C12 H12B 0.9800 . ?
C12 H12C 0.9800 . ?
C13 C14 1.4863(16) . ?
C14 C15 1.3972(16) . ?
C14 C19 1.4012(16) . ?
C15 C16 1.3868(17) . ?
C15 H15 0.9500 . ?
C16 C17 1.4117(17) . ?
C16 H16 0.9500 . ?
C17 C18 1.4091(17) . ?
C18 C19 1.3778(17) . ?
C18 H18 0.9500 . ?
C19 H19 0.9500 . ?
C20 H20A 0.9800 . ?
C20 H20B 0.9800 . ?
C20 H20C 0.9800 . ?
C21 H21A 0.9800 . ?
C21 H21B 0.9800 . ?
C21 H21C 0.9800 . ?

loop_
_geom_torsion_atom_site_label_1
_geom_torsion_atom_site_label_2
_geom_torsion_atom_site_label_3
_geom_torsion_atom_site_label_4
_geom_torsion
_geom_torsion_site_symmetry_1
_geom_torsion_site_symmetry_2
_geom_torsion_site_symmetry_3
_geom_torsion_site_symmetry_4
_geom_torsion_publ_flag
C13 N1 C1 C2 106.36(12) . . . . ?
C13 N1 C1 C6 -79.35(13) . . . . ?
N1 C1 C2 C3 177.03(10) . . . . ?
C6 C1 C2 C3 2.75(16) . . . . ?
N1 C1 C2 C7 -2.96(15) . . . . ?
C6 C1 C2 C7 -177.25(10) . . . . ?
C1 C2 C3 C4 -0.23(17) . . . . ?
C7 C2 C3 C4 179.77(11) . . . . ?
C2 C3 C4 C5 -1.66(18) . . . . ?
C3 C4 C5 C6 1.03(18) . . . . ?
C4 C5 C6 C1 1.43(17) . . . . ?
C4 C5 C6 C10 -174.95(11) . . . . ?
C2 C1 C6 C5 -3.33(16) . . . . ?
N1 C1 C6 C5 -177.51(10) . . . . ?
C2 C1 C6 C10 173.10(10) . . . . ?
N1 C1 C6 C10 -1.07(16) . . . . ?
C3 C2 C7 C9 -28.95(16) . . . . ?
C1 C2 C7 C9 151.04(11) . . . . ?
C3 C2 C7 C8 96.60(13) . . . . ?
C1 C2 C7 C8 -83.40(13) . . . . ?
C5 C6 C10 C12 -25.25(16) . . . . ?
C1 C6 C10 C12 158.44(10) . . . . ?
C5 C6 C10 C11 98.61(13) . . . . ?
C1 C6 C10 C11 -77.71(13) . . . . ?
C1 N1 C13 N2 -0.52(16) . . . . ?
C1 N1 C13 C14 -178.45(10) . . . . ?
N1 C13 C14 C15 -168.42(10) . . . . ?
N2 C13 C14 C15 13.50(16) . . . . ?
N1 C13 C14 C19 10.65(15) . . . . ?
N2 C13 C14 C19 -167.43(10) . . . . ?
C19 C14 C15 C16 1.21(16) . . . . ?
C13 C14 C15 C16 -179.70(10) . . . . ?
C14 C15 C16 C17 1.08(18) . . . . ?
C20 N3 C17 C18 -169.10(11) . . . . ?
C21 N3 C17 C18 -6.18(17) . . . . ?
C20 N3 C17 C16 12.45(17) . . . . ?
C21 N3 C17 C16 175.36(11) . . . . ?
C15 C16 C17 N3 175.67(11) . . . . ?
C15 C16 C17 C18 -2.84(17) . . . . ?
N3 C17 C18 C19 -176.13(11) . . . . ?
C16 C17 C18 C19 2.39(17) . . . . ?
C17 C18 C19 C14 -0.15(17) . . . . ?
C15 C14 C19 C18 -1.67(16) . . . . ?
C13 C14 C19 C18 179.20(10) . . . . ?
